data_4335433
loop_
_publ_author_name
'Sang Ho Lim'
'Seth M. Cohen'

_publ_section_title
;
 Self-Assembled Supramolecular Clusters Based on Phosphines and Coinage
 Metals: Tetrahedra, Helicates, and Mesocates
;
_journal_name_full 'Inorganic Chemistry'
_journal_page_first 7862
_journal_page_last 7872
_journal_paper_doi 10.1021/ic302840x
_journal_volume 52
_journal_year 2013
_chemical_formula_moiety 'C99 H69 Au2 I2 N3 P6, 3(C H2 Cl)'
_chemical_formula_sum 'C102 H75 Au2 Cl3 I2 N3 P6'
_chemical_formula_weight 2282.55
_chemical_name_common '[Au2(2,6-dppeb)3]I2'
_chemical_name_systematic
; 
 ? 
;
_space_group_IT_number 190
_symmetry_cell_setting hexagonal
_symmetry_space_group_name_Hall 'P -6c -2c'
_symmetry_space_group_name_H-M 'P -6 2 c'
_atom_sites_solution_hydrogens geom
_atom_sites_solution_primary direct
_atom_sites_solution_secondary difmap
_audit_creation_method SHELXL-97
_cell_angle_alpha 90.00
_cell_angle_beta 90.00
_cell_angle_gamma 120.00
_cell_formula_units_Z 2
_cell_length_a 13.3154(9)
_cell_length_b 13.3154(9)
_cell_length_c 38.938(3)
_cell_measurement_reflns_used 9822
_cell_measurement_temperature 100(2)
_cell_measurement_theta_max 66.63
_cell_measurement_theta_min 29.21
_cell_volume 5978.8(7)
_computing_cell_refinement 'Bruker SMART'
_computing_data_collection 'Bruker SMART'
_computing_data_reduction 'Bruker SAINT'
_computing_molecular_graphics 'Bruker SHELXTL'
_computing_publication_material 'Bruker SHELXTL'
_computing_structure_refinement 'SHELXL-97 (Sheldrick, 2008)'
_computing_structure_solution 'SHELXS-97 (Sheldrick, 2008)'
_diffrn_ambient_temperature 100(2)
_diffrn_measured_fraction_theta_full 0.988
_diffrn_measured_fraction_theta_max 0.988
_diffrn_measurement_device_type 'CCD area detector'
_diffrn_measurement_method 'phi and omega scans'
_diffrn_radiation_monochromator graphite
_diffrn_radiation_source 'fine-focus sealed tube'
_diffrn_radiation_type CuK\a
_diffrn_radiation_wavelength 1.54178
_diffrn_reflns_av_R_equivalents 0.0000
_diffrn_reflns_av_sigmaI/netI 0.0480
_diffrn_reflns_limit_h_max 15
_diffrn_reflns_limit_h_min -13
_diffrn_reflns_limit_k_max 15
_diffrn_reflns_limit_k_min -15
_diffrn_reflns_limit_l_max 46
_diffrn_reflns_limit_l_min -46
_diffrn_reflns_number 3498
_diffrn_reflns_theta_full 66.67
_diffrn_reflns_theta_max 66.67
_diffrn_reflns_theta_min 3.83
_exptl_absorpt_coefficient_mu 10.267
_exptl_absorpt_correction_T_max 0.323
_exptl_absorpt_correction_T_min 0.174
_exptl_absorpt_correction_type multi-scan
_exptl_absorpt_process_details SADABS
_exptl_crystal_colour yellow
_exptl_crystal_density_diffrn 1.268
_exptl_crystal_description plate
_exptl_crystal_F_000 2226
_exptl_crystal_size_max 0.21
_exptl_crystal_size_mid 0.18
_exptl_crystal_size_min 0.11
_platon_squeeze_details
;
;
_refine_diff_density_max 5.396
_refine_diff_density_min -0.878
_refine_diff_density_rms 0.249
_refine_ls_abs_structure_details 'Flack H D (1983), Acta Cryst. A39, 876-881'
_refine_ls_abs_structure_Flack 0.00(5)
_refine_ls_extinction_method SHELXTL
_refine_ls_goodness_of_fit_ref 1.072
_refine_ls_hydrogen_treatment constr
_refine_ls_matrix_type full
_refine_ls_number_parameters 94
_refine_ls_number_reflns 3498
_refine_ls_number_restraints 1
_refine_ls_restrained_S_all 1.072
_refine_ls_R_factor_all 0.0866
_refine_ls_R_factor_gt 0.0852
_refine_ls_shift/su_max 0.001
_refine_ls_shift/su_mean 0.000
_refine_ls_structure_factor_coef Fsqd
_refine_ls_weighting_details 'calc w=1/[\s^2^(Fo^2^)+(0.1688P)^2^+24.5321P] where P=(Fo^2^+2Fc^2^)/3'
_refine_ls_weighting_scheme calc
_refine_ls_wR_factor_gt 0.2364
_refine_ls_wR_factor_ref 0.2390
_reflns_number_gt 3354
_reflns_number_total 3498
_reflns_threshold_expression >2sigma(I)
_cod_data_source_file ic302840x_si_002_08.cif
_cod_data_source_block '[Au2[2,6-dppeb]3]I2'
_cod_original_cell_volume 5978.9(7)
_cod_original_sg_symbol_H-M 'P -6 2 c '
_cod_database_code 4335433

loop_
_symmetry_equiv_pos_as_xyz
'x, y, z'
'-x+y, -x, -z+1/2'
'-y, x-y, z'
'x, y, -z+1/2'
'-x+y, -x, z'
'-y, x-y, -z+1/2'
'x-y, -y, -z'
'-x, -x+y, -z'
'y, x, -z'
'y, x, z+1/2'
'x-y, -y, z+1/2'
'-x, -x+y, z+1/2'

loop_
_atom_site_label
_atom_site_type_symbol
_atom_site_fract_x
_atom_site_fract_y
_atom_site_fract_z
_atom_site_U_iso_or_equiv
_atom_site_adp_type
_atom_site_occupancy
_atom_site_symmetry_multiplicity
_atom_site_calc_flag
_atom_site_refinement_flags
_atom_site_disorder_assembly
_atom_site_disorder_group
Au1 Au 0.6667 0.3333 0.595912(14) 0.0425(3) Uani 1 3 d S . .
I2 I 0.6667 0.3333 0.52421(3) 0.0700(4) Uani 1 3 d S . .
P2 P 0.8223(3) 0.3111(2) 0.61660(6) 0.0418(6) Uani 1 1 d . B .
C2 C 0.8850(12) 0.4608(14) 0.7188(2) 0.061(4) Uani 1 1 d . . .
N3 N 0.8588(14) 0.3991(16) 0.7500 0.069(5) Uani 1 2 d S . .
C6 C 0.8701(11) 0.4113(12) 0.6865(3) 0.063(4) Uani 1 1 d . . .
C5 C 0.9650(7) 0.3918(10) 0.5956(3) 0.0815(12) Uani 1 1 d G . .
C3 C 1.0662(9) 0.4442(10) 0.6150(2) 0.0815(12) Uani 1 1 d G . .
H3 H 1.0621 0.4415 0.6393 0.098 Uiso 1 1 calc R . .
C18 C 1.1735(7) 0.5005(10) 0.5987(3) 0.0815(12) Uani 1 1 d G . .
H18 H 1.2426 0.5363 0.6119 0.098 Uiso 1 1 calc R . .
C8 C 1.1795(6) 0.5044(10) 0.5630(3) 0.0815(12) Uani 1 1 d G . .
H8 H 1.2528 0.5429 0.5519 0.098 Uiso 1 1 calc R . .
C20 C 1.0783(8) 0.4520(10) 0.5437(2) 0.0815(12) Uani 1 1 d G . .
H20 H 1.0824 0.4547 0.5193 0.098 Uiso 1 1 calc R . .
C16 C 0.9710(7) 0.3957(10) 0.5599(3) 0.0815(12) Uani 1 1 d G . .
H16 H 0.9019 0.3599 0.5467 0.098 Uiso 1 1 calc R . .
C9 C 0.8553(12) 0.3627(12) 0.6594(3) 0.054(3) Uani 1 1 d . . .
C4 C 0.8038(9) 0.1700(7) 0.6208(3) 0.0815(12) Uani 1 1 d G . .
C12 C 0.8624(8) 0.1435(8) 0.6454(2) 0.0815(12) Uani 1 1 d G B .
H12 H 0.9199 0.2033 0.6593 0.098 Uiso 1 1 calc R . .
C13 C 0.8369(9) 0.0295(9) 0.6498(2) 0.0815(12) Uani 1 1 d G B .
H13 H 0.8769 0.0114 0.6667 0.098 Uiso 1 1 calc R . .
C11 C 0.7528(9) -0.0580(7) 0.6295(3) 0.0815(12) Uani 1 1 d G B .
H11 H 0.7353 -0.1359 0.6325 0.098 Uiso 1 1 calc R . .
C14 C 0.6942(8) -0.0315(8) 0.6048(3) 0.0815(12) Uani 1 1 d G B .
H14 H 0.6367 -0.0913 0.5910 0.098 Uiso 1 1 calc R A 1
C10 C 0.7197(9) 0.0825(9) 0.6004(3) 0.0815(12) Uani 1 1 d G B 1
H10 H 0.6796 0.1005 0.5836 0.098 Uiso 1 1 calc R B 1
C1 C 0.9553(19) 0.6416(18) 0.7500 0.063(5) Uani 1 2 d S . .
H1 H 0.9871 0.7233 0.7500 0.075 Uiso 1 2 calc SR . .
C7 C 0.9340(17) 0.5869(18) 0.7214(4) 0.077(5) Uani 1 1 d . . .
H7 H 0.9509 0.6304 0.7007 0.093 Uiso 1 1 calc R . .
Cl1 Cl 0.669(4) 0.7597(15) 0.7145(3) 0.32(2) Uani 0.50 1 d PD . .
C50 C 0.603(5) 0.769(4) 0.7500 0.32(2) Uani 1 2 d SD . .
H50A H 0.6040 0.8435 0.7500 0.378 Uiso 1 2 calc SR . .
H50B H 0.5215 0.7055 0.7500 0.378 Uiso 1 2 calc SR . .

loop_
_atom_site_aniso_label
_atom_site_aniso_U_11
_atom_site_aniso_U_22
_atom_site_aniso_U_33
_atom_site_aniso_U_23
_atom_site_aniso_U_13
_atom_site_aniso_U_12
Au1 0.0513(4) 0.0513(4) 0.0249(4) 0.000 0.000 0.02566(18)
I2 0.0932(6) 0.0932(6) 0.0237(6) 0.000 0.000 0.0466(3)
P2 0.0492(14) 0.0467(12) 0.0264(11) 0.0045(9) 0.0043(10) 0.0217(11)
C2 0.068(7) 0.092(11) 0.023(4) 0.005(5) 0.001(4) 0.040(7)
N3 0.057(8) 0.098(14) 0.048(8) 0.000 0.000 0.037(8)
C6 0.051(6) 0.081(10) 0.047(7) 0.018(5) -0.005(5) 0.026(6)
C5 0.065(2) 0.081(3) 0.103(3) 0.010(3) 0.005(2) 0.039(2)
C3 0.065(2) 0.081(3) 0.103(3) 0.010(3) 0.005(2) 0.039(2)
C18 0.065(2) 0.081(3) 0.103(3) 0.010(3) 0.005(2) 0.039(2)
C8 0.065(2) 0.081(3) 0.103(3) 0.010(3) 0.005(2) 0.039(2)
C20 0.065(2) 0.081(3) 0.103(3) 0.010(3) 0.005(2) 0.039(2)
C16 0.065(2) 0.081(3) 0.103(3) 0.010(3) 0.005(2) 0.039(2)
C9 0.061(7) 0.082(7) 0.023(5) -0.003(5) -0.012(5) 0.040(6)
C4 0.065(2) 0.081(3) 0.103(3) 0.010(3) 0.005(2) 0.039(2)
C12 0.065(2) 0.081(3) 0.103(3) 0.010(3) 0.005(2) 0.039(2)
C13 0.065(2) 0.081(3) 0.103(3) 0.010(3) 0.005(2) 0.039(2)
C11 0.065(2) 0.081(3) 0.103(3) 0.010(3) 0.005(2) 0.039(2)
C14 0.065(2) 0.081(3) 0.103(3) 0.010(3) 0.005(2) 0.039(2)
C10 0.065(2) 0.081(3) 0.103(3) 0.010(3) 0.005(2) 0.039(2)
C1 0.070(12) 0.049(9) 0.071(13) 0.000 0.000 0.032(9)
C7 0.086(11) 0.096(12) 0.044(7) -0.001(8) 0.001(7) 0.041(10)
Cl1 0.73(7) 0.107(10) 0.083(9) -0.018(6) 0.004(15) 0.19(2)
C50 0.73(7) 0.107(10) 0.083(9) -0.018(6) 0.004(15) 0.19(2)

loop_
_atom_type_symbol
_atom_type_description
_atom_type_scat_dispersion_real
_atom_type_scat_dispersion_imag
_atom_type_scat_source
C C 0.0181 0.0091 'International Tables Vol C Tables 4.2.6.8 and 6.1.1.4'
H H 0.0000 0.0000 'International Tables Vol C Tables 4.2.6.8 and 6.1.1.4'
P P 0.2955 0.4335 'International Tables Vol C Tables 4.2.6.8 and 6.1.1.4'
Cl Cl 0.3639 0.7018 'International Tables Vol C Tables 4.2.6.8 and 6.1.1.4'
I I -0.3257 6.8362 'International Tables Vol C Tables 4.2.6.8 and 6.1.1.4'
Au Au -4.4197 7.2980 'International Tables Vol C Tables 4.2.6.8 and 6.1.1.4'
N N 0.0311 0.0180 'International Tables Vol C Tables 4.2.6.8 and 6.1.1.4'

loop_
_geom_angle_atom_site_label_1
_geom_angle_atom_site_label_2
_geom_angle_atom_site_label_3
_geom_angle
_geom_angle_site_symmetry_1
_geom_angle_site_symmetry_3
P2 Au1 P2 109.13(6) . 5_665
P2 Au1 P2 109.13(6) . 3_655
P2 Au1 P2 109.13(6) 5_665 3_655
P2 Au1 I2 109.81(6) . .
P2 Au1 I2 109.81(6) 5_665 .
P2 Au1 I2 109.81(6) 3_655 .
C9 P2 C4 101.6(6) . .
C9 P2 C5 102.0(6) . .
C4 P2 C5 102.4(6) . .
C9 P2 Au1 109.4(5) . .
C4 P2 Au1 119.6(3) . .
C5 P2 Au1 119.1(4) . .
C6 C2 N3 124.7(15) . .
C6 C2 C7 118.8(12) . .
N3 C2 C7 116.4(12) . .
C2 N3 C2 119.1(18) 4_556 .
C9 C6 C2 176.5(14) . .
C3 C5 C16 120.0 . .
C3 C5 P2 120.7(6) . .
C16 C5 P2 119.3(6) . .
C5 C3 C18 120.0 . .
C8 C18 C3 120.0 . .
C18 C8 C20 120.0 . .
C16 C20 C8 120.0 . .
C20 C16 C5 120.0 . .
C6 C9 P2 167.7(12) . .
C12 C4 C10 120.0 . .
C12 C4 P2 122.2(6) . .
C10 C4 P2 117.5(6) . .
C13 C12 C4 120.0 . .
C12 C13 C11 120.0 . .
C14 C11 C13 120.0 . .
C11 C14 C10 120.0 . .
C14 C10 C4 120.0 . .
C7 C1 C7 121(2) 4_556 .
C1 C7 C2 123.7(16) . .
Cl1 C50 Cl1 112(2) 4_556 .

loop_
_geom_bond_atom_site_label_1
_geom_bond_atom_site_label_2
_geom_bond_distance
_geom_bond_site_symmetry_2
Au1 P2 2.376(3) .
Au1 P2 2.376(3) 5_665
Au1 P2 2.376(3) 3_655
Au1 I2 2.7919(12) .
P2 C9 1.771(10) .
P2 C4 1.776(8) .
P2 C5 1.842(8) .
C2 C6 1.386(17) .
C2 N3 1.409(15) .
C2 C7 1.47(3) .
N3 C2 1.409(15) 4_556
C6 C9 1.204(17) .
C5 C3 1.3900 .
C5 C16 1.3900 .
C3 C18 1.3900 .
C18 C8 1.3900 .
C8 C20 1.3900 .
C20 C16 1.3900 .
C4 C12 1.3900 .
C4 C10 1.3900 .
C12 C13 1.3900 .
C13 C11 1.3900 .
C11 C14 1.3900 .
C14 C10 1.3900 .
C1 C7 1.28(2) 4_556
C1 C7 1.28(2) .
Cl1 C50 1.672(19) .
C50 Cl1 1.672(19) 4_556

loop_
_platon_squeeze_void_nr
_platon_squeeze_void_average_x
_platon_squeeze_void_average_y
_platon_squeeze_void_average_z
_platon_squeeze_void_volume
_platon_squeeze_void_count_electrons
_platon_squeeze_void_content
1 0.000 0.000 0.000 536 156 ' '
